data_7048426
loop_
_publ_author_name
'John, Alexandra'
'Kirschner, Sven'
'Fengel, Melina K.'
'Bolte, Michael'
'Lerner, Hans-Wolfram'
'Wagner, Matthias'

_publ_section_title
;
 Simultaneous expansion of 9,10 boron-doped anthracene in longitudinal and
 lateral directions.
;
_journal_issue 5
_journal_name_full 'Dalton transactions (Cambridge, England : 2003)'
_journal_page_first 1871
_journal_page_last 1877
_journal_paper_doi 10.1039/c8dt04820g
_journal_volume 48
_journal_year 2019
_chemical_formula_moiety 'C44 H50 B2 O2'
_chemical_formula_sum 'C44 H50 B2 O2'
_chemical_formula_weight 632.46
_space_group_crystal_system trigonal
_space_group_IT_number 147
_space_group_name_Hall '-P 3'
_space_group_name_H-M_alt 'P -3'
_symmetry_space_group_name_Hall '-P 3'
_symmetry_space_group_name_H-M 'P -3'
_atom_sites_solution_hydrogens mixed
_audit_creation_method SHELXL-2016/6
_audit_update_record
;
2018-12-18 deposited with the CCDC.
2018-12-20 downloaded from the CCDC.
;
_cell_angle_alpha 90
_cell_angle_beta 90
_cell_angle_gamma 120
_cell_formula_units_Z 3
_cell_length_a 15.7492(16)
_cell_length_b 15.7492(16)
_cell_length_c 14.4036(17)
_cell_measurement_reflns_used 5983
_cell_measurement_temperature 173(2)
_cell_measurement_theta_max 25.78
_cell_measurement_theta_min 3.19
_cell_volume 3094.0(6)
_computing_cell_refinement 'X-Area (Stoe & Cie, 2001)'
_computing_data_collection 'X-Area (Stoe & Cie, 2001)'
_computing_data_reduction 'X-Area (Stoe & Cie, 2001)'
_computing_molecular_graphics 'XP in SHELXTL-Plus (Sheldrick, 2008)'
_computing_publication_material SHELXL
_computing_structure_refinement 'SHELXL (Sheldrick, 2008)'
_computing_structure_solution 'SHELXS (Sheldrick, 2008)'
_diffrn_ambient_temperature 173(2)
_diffrn_measured_fraction_theta_full 0.997
_diffrn_measured_fraction_theta_max 0.979
_diffrn_measurement_device_type 'STOE IPDS II two-circle-diffractometer'
_diffrn_measurement_method \w
_diffrn_radiation_type MoK\a
_diffrn_radiation_wavelength 0.71073
_diffrn_reflns_av_R_equivalents 0.1974
_diffrn_reflns_av_unetI/netI 0.1585
_diffrn_reflns_Laue_measured_fraction_full 0.997
_diffrn_reflns_Laue_measured_fraction_max 0.979
_diffrn_reflns_limit_h_max 19
_diffrn_reflns_limit_h_min -19
_diffrn_reflns_limit_k_max 19
_diffrn_reflns_limit_k_min -19
_diffrn_reflns_limit_l_max 17
_diffrn_reflns_limit_l_min -17
_diffrn_reflns_number 27007
_diffrn_reflns_point_group_measured_fraction_full 0.997
_diffrn_reflns_point_group_measured_fraction_max 0.979
_diffrn_reflns_theta_full 25.000
_diffrn_reflns_theta_max 25.842
_diffrn_reflns_theta_min 3.199
_diffrn_source 'Genix 3D I\mS microfocus X-ray source'
_exptl_absorpt_coefficient_mu 0.060
_exptl_absorpt_correction_T_max 1.000
_exptl_absorpt_correction_T_min 0.438
_exptl_absorpt_correction_type multi-scan
_exptl_absorpt_process_details 'X-Area (Stoe & Cie, 2001)'
_exptl_crystal_colour colourless
_exptl_crystal_density_diffrn 1.018
_exptl_crystal_description plate
_exptl_crystal_F_000 1020
_exptl_crystal_size_max 0.140
_exptl_crystal_size_mid 0.120
_exptl_crystal_size_min 0.030
_refine_diff_density_max 1.107
_refine_diff_density_min -0.386
_refine_diff_density_rms 0.091
_refine_ls_extinction_method none
_refine_ls_goodness_of_fit_ref 1.173
_refine_ls_hydrogen_treatment constr
_refine_ls_matrix_type full
_refine_ls_number_parameters 218
_refine_ls_number_reflns 3914
_refine_ls_number_restraints 18
_refine_ls_restrained_S_all 1.173
_refine_ls_R_factor_all 0.2055
_refine_ls_R_factor_gt 0.1282
_refine_ls_shift/su_max 0.000
_refine_ls_shift/su_mean 0.000
_refine_ls_structure_factor_coef Fsqd
_refine_ls_weighting_details 'w=1/[\s^2^(Fo^2^)+(0.1000P)^2^] where P=(Fo^2^+2Fc^2^)/3'
_refine_ls_weighting_scheme calc
_refine_ls_wR_factor_gt 0.2607
_refine_ls_wR_factor_ref 0.2931
_reflns_Friedel_coverage 0.000
_reflns_number_gt 1870
_reflns_number_total 3914
_reflns_threshold_expression 'I > 2\s(I)'
_cod_data_source_file c8dt04820g2.cif
_cod_data_source_block wa2238_sq
_cod_depositor_comments 'Adding full bibliography for 7048415--7048428.cif.'
_cod_original_cell_volume 3094.0(7)
_cod_database_code 7048426
_shelx_shelxl_version_number 2016/6
_shelx_space_group_comment
; 
The symmetry employed for this shelxl refinement is uniquely defined 
by the following loop, which should always be used as a source of 
symmetry information in preference to the above space-group names. 
They are only intended as comments. 
;
_shelx_estimated_absorpt_t_min 0.992
_shelx_estimated_absorpt_t_max 0.998
_platon_squeeze_void_probe_radius 0.50

loop_
_space_group_symop_operation_xyz
'x, y, z'
'-y, x-y, z'
'-x+y, -x, z'
'-x, -y, -z'
'y, -x+y, -z'
'x-y, x, -z'

loop_
_atom_site_label
_atom_site_type_symbol
_atom_site_fract_x
_atom_site_fract_y
_atom_site_fract_z
_atom_site_U_iso_or_equiv
_atom_site_adp_type
_atom_site_occupancy
_atom_site_site_symmetry_order
_atom_site_calc_flag
_atom_site_refinement_flags_posn
_atom_site_refinement_flags_adp
B1 B 0.4638(4) 0.9002(4) 0.4768(5) 0.0311(14) Uani 1 1 d . .
O1 O 0.4030(3) 0.8011(3) 0.4745(3) 0.0509(12) Uani 1 1 d . .
H1 H 0.349502 0.748320 0.473523 0.076 Uiso 1 1 d R U
C1 C 0.5462(4) 0.9492(4) 0.5520(4) 0.0278(11) Uani 1 1 d . .
C2 C 0.5657(4) 1.0388(4) 0.5884(4) 0.0311(12) Uani 1 1 d . .
C11 C 0.6192(4) 1.0740(4) 0.6744(4) 0.0357(13) Uani 1 1 d . .
C12 C 0.6593(4) 1.0215(4) 0.7202(4) 0.0317(12) Uani 1 1 d . .
C13 C 0.7003(4) 1.0524(4) 0.8096(4) 0.0353(13) Uani 1 1 d . .
H13 H 0.724886 1.015576 0.839952 0.042 Uiso 1 1 calc R U
C14 C 0.7069(5) 1.1314(5) 0.8553(4) 0.0443(15) Uani 1 1 d . .
C15 C 0.6710(5) 1.1857(5) 0.8069(5) 0.0504(17) Uani 1 1 d . .
H15 H 0.676282 1.242605 0.835299 0.060 Uiso 1 1 calc R U
C16 C 0.6286(5) 1.1585(5) 0.7198(5) 0.0458(16) Uani 1 1 d . .
H16 H 0.605391 1.196770 0.689917 0.055 Uiso 1 1 calc R U
C17 C 0.7511(6) 1.1632(6) 0.9530(5) 0.061(2) Uani 1 1 d . .
C18 C 0.6822(14) 1.1607(14) 1.0153(12) 0.174(7) Uani 1 1 d . U
H18A H 0.648644 1.192704 0.987306 0.260 Uiso 1 1 calc R U
H18B H 0.634101 1.092463 1.029983 0.260 Uiso 1 1 calc R U
H18C H 0.715335 1.195339 1.072330 0.260 Uiso 1 1 calc R U
C19 C 0.8410(9) 1.2762(9) 0.9427(8) 0.108(4) Uani 1 1 d . U
H19A H 0.889738 1.278387 0.898966 0.163 Uiso 1 1 calc R U
H19B H 0.815363 1.317495 0.919580 0.163 Uiso 1 1 calc R U
H19C H 0.871797 1.300360 1.003423 0.163 Uiso 1 1 calc R U
C20 C 0.8090(5) 1.1177(5) 0.9843(5) 0.0578(18) Uani 1 1 d . U
H20A H 0.854769 1.123673 0.935255 0.087 Uiso 1 1 calc R U
H20B H 0.845817 1.151049 1.040421 0.087 Uiso 1 1 calc R U
H20C H 0.764584 1.048173 0.998073 0.087 Uiso 1 1 calc R U
C21 C 0.5972(4) 0.9002(4) 0.5927(3) 0.0267(11) Uani 1 1 d . .
C22 C 0.6562(4) 0.9390(4) 0.6722(4) 0.0283(12) Uani 1 1 d . .
C23 C 0.7141(4) 0.8977(4) 0.7016(4) 0.0306(12) Uani 1 1 d . .
H23 H 0.752596 0.922934 0.756176 0.037 Uiso 1 1 calc R U
C24 C 0.7172(4) 0.8226(4) 0.6545(4) 0.0311(12) Uani 1 1 d . .
C25 C 0.6558(4) 0.7835(4) 0.5766(4) 0.0315(12) Uani 1 1 d . .
H25 H 0.654345 0.730420 0.543916 0.038 Uiso 1 1 calc R U
C26 C 0.5977(4) 0.8205(4) 0.5466(4) 0.0311(12) Uani 1 1 d . .
H26 H 0.556943 0.792110 0.493827 0.037 Uiso 1 1 calc R U
C27 C 0.7877(4) 0.7860(4) 0.6806(4) 0.0365(13) Uani 1 1 d . .
C28 C 0.8634(4) 0.8148(5) 0.6018(5) 0.0454(15) Uani 1 1 d . .
H28A H 0.829253 0.786370 0.543193 0.068 Uiso 1 1 calc R U
H28B H 0.901124 0.886335 0.596215 0.068 Uiso 1 1 calc R U
H28C H 0.907852 0.789845 0.615793 0.068 Uiso 1 1 calc R U
C29 C 0.8425(5) 0.8311(5) 0.7715(4) 0.0410(14) Uani 1 1 d . .
H29A H 0.886576 0.805630 0.785305 0.062 Uiso 1 1 calc R U
H29B H 0.880889 0.902597 0.765174 0.062 Uiso 1 1 calc R U
H29C H 0.795155 0.813958 0.822173 0.062 Uiso 1 1 calc R U
C30 C 0.7297(5) 0.6720(4) 0.6900(5) 0.0491(16) Uani 1 1 d . .
H30A H 0.694501 0.642896 0.632014 0.074 Uiso 1 1 calc R U
H30B H 0.775487 0.648446 0.702752 0.074 Uiso 1 1 calc R U
H30C H 0.682548 0.653127 0.741113 0.074 Uiso 1 1 calc R U

loop_
_atom_site_aniso_label
_atom_site_aniso_U_11
_atom_site_aniso_U_22
_atom_site_aniso_U_33
_atom_site_aniso_U_23
_atom_site_aniso_U_13
_atom_site_aniso_U_12
B1 0.019(3) 0.031(3) 0.045(4) -0.009(3) -0.005(3) 0.013(3)
O1 0.029(2) 0.025(2) 0.088(3) -0.003(2) -0.023(2) 0.0056(17)
C1 0.021(3) 0.025(3) 0.039(3) 0.003(2) 0.003(2) 0.012(2)
C2 0.015(2) 0.033(3) 0.041(3) -0.003(2) -0.002(2) 0.009(2)
C11 0.032(3) 0.034(3) 0.047(3) -0.012(3) -0.013(2) 0.021(3)
C12 0.023(3) 0.028(3) 0.046(3) -0.001(2) -0.002(2) 0.014(2)
C13 0.034(3) 0.039(3) 0.038(3) -0.014(2) -0.012(2) 0.023(3)
C14 0.044(3) 0.051(4) 0.047(3) -0.018(3) -0.012(3) 0.030(3)
C15 0.058(4) 0.062(4) 0.055(4) -0.029(3) -0.029(3) 0.048(4)
C16 0.046(4) 0.051(4) 0.060(4) -0.017(3) -0.015(3) 0.039(3)
C17 0.072(5) 0.083(6) 0.055(4) -0.035(4) -0.023(4) 0.059(5)
C18 0.172(7) 0.177(7) 0.172(7) -0.003(2) 0.001(2) 0.088(4)
C19 0.110(4) 0.107(4) 0.110(4) -0.0003(19) -0.0042(19) 0.055(2)
C20 0.060(2) 0.059(2) 0.055(2) -0.0013(17) -0.0026(17) 0.0301(18)
C21 0.024(3) 0.026(3) 0.029(3) 0.000(2) 0.002(2) 0.012(2)
C22 0.022(3) 0.029(3) 0.034(3) -0.006(2) -0.003(2) 0.013(2)
C23 0.026(3) 0.032(3) 0.039(3) -0.009(2) -0.007(2) 0.018(2)
C24 0.024(3) 0.029(3) 0.036(3) 0.001(2) 0.001(2) 0.010(2)
C25 0.032(3) 0.028(3) 0.041(3) -0.005(2) -0.002(2) 0.020(2)
C26 0.030(3) 0.029(3) 0.033(3) 0.002(2) -0.003(2) 0.013(2)
C27 0.032(3) 0.038(3) 0.045(3) 0.003(3) 0.001(2) 0.021(3)
C28 0.037(3) 0.048(4) 0.061(4) -0.001(3) 0.003(3) 0.028(3)
C29 0.047(4) 0.045(3) 0.047(3) -0.002(3) -0.011(3) 0.036(3)
C30 0.052(4) 0.033(3) 0.066(4) 0.006(3) 0.002(3) 0.024(3)

loop_
_atom_type_symbol
_atom_type_description
_atom_type_scat_dispersion_real
_atom_type_scat_dispersion_imag
_atom_type_scat_source
C C 0.0033 0.0016 'International Tables Vol C Tables 4.2.6.8 and 6.1.1.4'
H H 0.0000 0.0000 'International Tables Vol C Tables 4.2.6.8 and 6.1.1.4'
B B 0.0013 0.0007 'International Tables Vol C Tables 4.2.6.8 and 6.1.1.4'
O O 0.0106 0.0060 'International Tables Vol C Tables 4.2.6.8 and 6.1.1.4'

loop_
_geom_angle_atom_site_label_1
_geom_angle_atom_site_label_2
_geom_angle_atom_site_label_3
_geom_angle
_geom_angle_site_symmetry_3
O1 B1 C1 121.0(5) .
O1 B1 C2 115.6(5) 4_676
C1 B1 C2 122.5(5) 4_676
B1 O1 H1 156.9 .
C2 C1 C21 118.6(5) .
C2 C1 B1 118.0(5) .
C21 C1 B1 123.2(4) .
C1 C2 C11 120.2(5) .
C1 C2 B1 114.5(5) 4_676
C11 C2 B1 124.9(5) 4_676
C16 C11 C2 121.4(5) .
C16 C11 C12 117.4(5) .
C2 C11 C12 121.1(5) .
C13 C12 C22 123.2(5) .
C13 C12 C11 118.7(5) .
C22 C12 C11 118.1(5) .
C14 C13 C12 124.6(5) .
C14 C13 H13 117.7 .
C12 C13 H13 117.7 .
C13 C14 C15 116.1(5) .
C13 C14 C17 123.7(6) .
C15 C14 C17 120.3(5) .
C16 C15 C14 122.2(6) .
C16 C15 H15 118.9 .
C14 C15 H15 118.9 .
C15 C16 C11 121.0(6) .
C15 C16 H16 119.5 .
C11 C16 H16 119.5 .
C18 C17 C20 116.6(10) .
C18 C17 C14 111.1(10) .
C20 C17 C14 114.1(6) .
C18 C17 C19 109.1(10) .
C20 C17 C19 98.4(7) .
C14 C17 C19 106.0(7) .
C17 C18 H18A 109.5 .
C17 C18 H18B 109.5 .
H18A C18 H18B 109.5 .
C17 C18 H18C 109.5 .
H18A C18 H18C 109.5 .
H18B C18 H18C 109.5 .
C17 C19 H19A 109.5 .
C17 C19 H19B 109.5 .
H19A C19 H19B 109.5 .
C17 C19 H19C 109.5 .
H19A C19 H19C 109.5 .
H19B C19 H19C 109.5 .
C17 C20 H20A 109.5 .
C17 C20 H20B 109.5 .
H20A C20 H20B 109.5 .
C17 C20 H20C 109.5 .
H20A C20 H20C 109.5 .
H20B C20 H20C 109.5 .
C26 C21 C22 117.9(5) .
C26 C21 C1 121.2(4) .
C22 C21 C1 120.4(5) .
C23 C22 C21 118.6(5) .
C23 C22 C12 121.6(5) .
C21 C22 C12 119.7(5) .
C24 C23 C22 123.2(5) .
C24 C23 H23 118.4 .
C22 C23 H23 118.4 .
C23 C24 C25 117.0(5) .
C23 C24 C27 122.8(5) .
C25 C24 C27 120.1(5) .
C26 C25 C24 121.5(5) .
C26 C25 H25 119.2 .
C24 C25 H25 119.2 .
C25 C26 C21 121.6(5) .
C25 C26 H26 119.2 .
C21 C26 H26 119.2 .
C29 C27 C24 112.5(4) .
C29 C27 C28 108.6(5) .
C24 C27 C28 107.9(5) .
C29 C27 C30 109.2(5) .
C24 C27 C30 109.6(5) .
C28 C27 C30 108.9(5) .
C27 C28 H28A 109.5 .
C27 C28 H28B 109.5 .
H28A C28 H28B 109.5 .
C27 C28 H28C 109.5 .
H28A C28 H28C 109.5 .
H28B C28 H28C 109.5 .
C27 C29 H29A 109.5 .
C27 C29 H29B 109.5 .
H29A C29 H29B 109.5 .
C27 C29 H29C 109.5 .
H29A C29 H29C 109.5 .
H29B C29 H29C 109.5 .
C27 C30 H30A 109.5 .
C27 C30 H30B 109.5 .
H30A C30 H30B 109.5 .
C27 C30 H30C 109.5 .
H30A C30 H30C 109.5 .
H30B C30 H30C 109.5 .

loop_
_geom_bond_atom_site_label_1
_geom_bond_atom_site_label_2
_geom_bond_distance
_geom_bond_site_symmetry_2
B1 O1 1.363(7) .
B1 C1 1.566(8) .
B1 C2 1.570(8) 4_676
O1 H1 0.8372 .
C1 C2 1.389(7) .
C1 C21 1.484(7) .
C2 C11 1.444(7) .
C11 C16 1.423(8) .
C11 C12 1.428(8) .
C12 C13 1.413(8) .
C12 C22 1.452(7) .
C13 C14 1.365(8) .
C13 H13 0.9500 .
C14 C15 1.422(9) .
C14 C17 1.538(9) .
C15 C16 1.385(9) .
C15 H15 0.9500 .
C16 H16 0.9500 .
C17 C18 1.394(18) .
C17 C20 1.484(10) .
C17 C19 1.635(14) .
C18 H18A 0.9800 .
C18 H18B 0.9800 .
C18 H18C 0.9800 .
C19 H19A 0.9800 .
C19 H19B 0.9800 .
C19 H19C 0.9800 .
C20 H20A 0.9800 .
C20 H20B 0.9800 .
C20 H20C 0.9800 .
C21 C26 1.423(7) .
C21 C22 1.408(7) .
C22 C23 1.424(7) .
C23 C24 1.386(7) .
C23 H23 0.9500 .
C24 C25 1.406(8) .
C24 C27 1.530(8) .
C25 C26 1.377(8) .
C25 H25 0.9500 .
C26 H26 0.9500 .
C27 C29 1.533(8) .
C27 C28 1.541(8) .
C27 C30 1.561(8) .
C28 H28A 0.9800 .
C28 H28B 0.9800 .
C28 H28C 0.9800 .
C29 H29A 0.9800 .
C29 H29B 0.9800 .
C29 H29C 0.9800 .
C30 H30A 0.9800 .
C30 H30B 0.9800 .
C30 H30C 0.9800 .

loop_
_platon_squeeze_void_nr
_platon_squeeze_void_average_x
_platon_squeeze_void_average_y
_platon_squeeze_void_average_z
_platon_squeeze_void_volume
_platon_squeeze_void_count_electrons
_platon_squeeze_void_content
1 -0.012 -0.008 -0.000 1161 132 ' '
